data_4509568
loop_
_publ_author_name
'Meng, Jing-Xin'
'Lu, Ying'
'Li, Yang-Guang'
'Fu, Hai'
'Wang, En-Bo'

_publ_section_title
;
 Base-Directed Self-Assembly of Octamolybdate-Based Frameworks Decorated
 by Flexible N-Containing Ligands
;
_journal_issue 9
_journal_name_full 'Crystal Growth &amp; Design'
_journal_page_first 4116
_journal_paper_doi 10.1021/cg900352e
_journal_volume 9
_journal_year 2009
_chemical_formula_sum 'C42 H47 Cu3 Mo8 N12 O28'
_chemical_formula_weight 2126.06
_chemical_name_systematic
; 
 ? 
;
_space_group_IT_number 15
_symmetry_cell_setting monoclinic
_symmetry_space_group_name_Hall '-C 2yc'
_symmetry_space_group_name_H-M 'C 1 2/c 1'
_atom_sites_solution_hydrogens geom
_atom_sites_solution_primary direct
_atom_sites_solution_secondary difmap
_audit_creation_method SHELXL-97
_cell_angle_alpha 90.00
_cell_angle_beta 118.18(3)
_cell_angle_gamma 90.00
_cell_formula_units_Z 4
_cell_length_a 24.486(5)
_cell_length_b 13.712(3)
_cell_length_c 20.241(4)
_cell_measurement_reflns_used 27900
_cell_measurement_temperature 150(2)
_cell_measurement_theta_max 27.48
_cell_measurement_theta_min 3.05
_cell_volume 5990(3)
_computing_cell_refinement 'RAPID AUTO'
_computing_data_collection 'RAPID AUTO'
_computing_data_reduction 'RAPID AUTO'
_computing_structure_refinement 'SHELXL-97 (Sheldrick, 1997)'
_computing_structure_solution 'SHELXS-97 (Sheldrick, 1990)'
_diffrn_ambient_temperature 150(2)
_diffrn_detector_area_resol_mean 0.01
_diffrn_measured_fraction_theta_full 0.991
_diffrn_measured_fraction_theta_max 0.991
_diffrn_measurement_device_type 'Rigaku RAXIS RAPID IP'
_diffrn_measurement_method Oscillation
_diffrn_radiation_monochromator graphite
_diffrn_radiation_source 'Rotation anode'
_diffrn_radiation_type MoK\a
_diffrn_radiation_wavelength 0.71073
_diffrn_reflns_av_R_equivalents 0.0730
_diffrn_reflns_av_sigmaI/netI 0.0649
_diffrn_reflns_limit_h_max 30
_diffrn_reflns_limit_h_min -31
_diffrn_reflns_limit_k_max 17
_diffrn_reflns_limit_k_min -17
_diffrn_reflns_limit_l_max 26
_diffrn_reflns_limit_l_min -25
_diffrn_reflns_number 27900
_diffrn_reflns_theta_full 27.48
_diffrn_reflns_theta_max 27.48
_diffrn_reflns_theta_min 3.05
_exptl_absorpt_coefficient_mu 2.751
_exptl_absorpt_correction_T_max 0.626
_exptl_absorpt_correction_T_min 0.536
_exptl_absorpt_correction_type multi-scan
_exptl_absorpt_process_details 'ABSCOR by T.Higashi    8 March, 1995'
_exptl_crystal_colour yellow
_exptl_crystal_density_diffrn 2.357
_exptl_crystal_density_method 'not measured'
_exptl_crystal_description block
_exptl_crystal_F_000 4120
_exptl_crystal_size_max 0.23
_exptl_crystal_size_mid 0.20
_exptl_crystal_size_min 0.17
_refine_diff_density_max 1.227
_refine_diff_density_min -1.932
_refine_diff_density_rms 0.225
_refine_ls_extinction_method none
_refine_ls_goodness_of_fit_ref 1.101
_refine_ls_hydrogen_treatment constr
_refine_ls_matrix_type full
_refine_ls_number_parameters 422
_refine_ls_number_reflns 6799
_refine_ls_number_restraints 0
_refine_ls_restrained_S_all 1.101
_refine_ls_R_factor_all 0.0850
_refine_ls_R_factor_gt 0.0519
_refine_ls_shift/su_max 0.000
_refine_ls_shift/su_mean 0.000
_refine_ls_structure_factor_coef Fsqd
_refine_ls_weighting_details 'calc w=1/[\s^2^(Fo^2^)+(0.1000P)^2^+0.0000P] where P=(Fo^2^+2Fc^2^)/3'
_refine_ls_weighting_scheme calc
_refine_ls_wR_factor_gt 0.1333
_refine_ls_wR_factor_ref 0.1812
_reflns_number_gt 4542
_reflns_number_total 6799
_reflns_threshold_expression >2sigma(I)
_cod_data_source_file cg900352esup6.cif
_cod_data_source_block 94a
_cod_original_cell_volume 5990(2)
_cod_original_sg_symbol_H-M 'C 2/c'
_cod_database_code 4509568

loop_
_symmetry_equiv_pos_as_xyz
'x, y, z'
'-x, y, -z+1/2'
'x+1/2, y+1/2, z'
'-x+1/2, y+1/2, -z+1/2'
'-x, -y, -z'
'x, -y, z-1/2'
'-x+1/2, -y+1/2, -z'
'x+1/2, -y+1/2, z-1/2'

loop_
_atom_site_label
_atom_site_type_symbol
_atom_site_fract_x
_atom_site_fract_y
_atom_site_fract_z
_atom_site_U_iso_or_equiv
_atom_site_adp_type
_atom_site_occupancy
_atom_site_symmetry_multiplicity
_atom_site_calc_flag
_atom_site_refinement_flags
Cu1 Cu 0.0000 0.0000 0.5000 0.0651(6) Uani 1 2 d S
Cu2 Cu 0.20381(7) 0.24670(9) 0.28568(8) 0.0478(3) Uani 1 1 d .
Mo1 Mo -0.05750(3) 0.46151(5) 0.02356(4) 0.02443(18) Uani 1 1 d .
Mo2 Mo 0.12158(3) 0.62083(5) 0.15847(4) 0.0294(2) Uani 1 1 d .
Mo3 Mo 0.08307(3) 0.39213(5) 0.13102(4) 0.0288(2) Uani 1 1 d .
Mo4 Mo 0.01957(3) 0.31077(5) -0.04829(4) 0.0288(2) Uani 1 1 d .
O1 O -0.0716(3) 0.4649(4) 0.0982(3) 0.0321(13) Uani 1 1 d .
O2 O 0.0286(2) 0.5356(4) 0.0719(3) 0.0245(11) Uani 1 1 d .
O3 O 0.1020(3) 0.6188(5) 0.2290(4) 0.0437(16) Uani 1 1 d .
O4 O 0.0001(3) 0.3513(4) 0.0509(3) 0.0274(12) Uani 1 1 d .
O5 O 0.0353(3) 0.3152(5) -0.1221(4) 0.0393(15) Uani 1 1 d .
O6 O 0.0656(3) 0.7217(4) 0.0973(3) 0.0320(13) Uani 1 1 d .
O7 O 0.1906(3) 0.6787(5) 0.1959(4) 0.0392(15) Uani 1 1 d .
O8 O 0.0652(3) 0.3970(5) 0.2036(4) 0.0450(17) Uani 1 1 d .
O9 O 0.1252(3) 0.2890(5) 0.1450(4) 0.0428(16) Uani 1 1 d .
O10 O -0.1207(3) 0.4004(4) -0.0455(3) 0.0314(13) Uani 1 1 d .
O11 O -0.0823(3) 0.5923(4) -0.0161(4) 0.0331(14) Uani 1 1 d .
O12 O 0.0498(3) 0.2040(5) -0.0047(4) 0.0428(16) Uani 1 1 d .
O13 O 0.1467(3) 0.4878(4) 0.1623(3) 0.0314(13) Uani 1 1 d .
N1 N 0.0397(4) 0.0485(7) 0.4481(5) 0.051(2) Uani 1 1 d .
C1 C 0.0517(6) -0.0024(9) 0.3984(8) 0.066(4) Uani 1 1 d .
H1A H 0.0414 -0.0674 0.3854 0.079 Uiso 1 1 calc R
C2 C 0.0807(7) 0.0558(9) 0.3712(9) 0.075(4) Uani 1 1 d .
H2A H 0.0937 0.0390 0.3363 0.090 Uiso 1 1 calc R
N2 N 0.0872(5) 0.1450(7) 0.4053(6) 0.055(2) Uani 1 1 d .
C3 C 0.0624(5) 0.1377(9) 0.4511(7) 0.056(3) Uani 1 1 d .
H3A H 0.0610 0.1880 0.4811 0.068 Uiso 1 1 calc R
C4 C 0.1185(6) 0.2292(8) 0.3948(8) 0.059(3) Uani 1 1 d .
H4A H 0.0969 0.2876 0.3966 0.071 Uiso 1 1 calc R
H4B H 0.1150 0.2255 0.3451 0.071 Uiso 1 1 calc R
C5 C 0.1867(6) 0.2401(8) 0.4514(7) 0.050(3) Uani 1 1 d .
C6 C 0.2266(6) 0.1588(8) 0.4727(7) 0.055(3) Uani 1 1 d .
H6A H 0.2111 0.0969 0.4548 0.066 Uiso 1 1 calc R
C7 C 0.2114(6) 0.3281(8) 0.4800(7) 0.052(3) Uani 1 1 d .
H7A H 0.1854 0.3821 0.4671 0.062 Uiso 1 1 calc R
N3 N 0.1721(4) 0.1178(6) 0.2584(4) 0.0415(19) Uani 1 1 d .
C8 C 0.1145(5) 0.0842(8) 0.2087(6) 0.051(3) Uani 1 1 d .
H8A H 0.0814 0.1220 0.1753 0.062 Uiso 1 1 calc R
C9 C 0.1143(6) -0.0144(9) 0.2169(7) 0.061(3) Uani 1 1 d .
H9A H 0.0811 -0.0563 0.1908 0.073 Uiso 1 1 calc R
N4 N 0.1715(4) -0.0396(6) 0.2700(4) 0.0407(18) Uani 1 1 d .
C10 C 0.2038(5) 0.0416(7) 0.2929(5) 0.041(2) Uani 1 1 d .
H10A H 0.2450 0.0439 0.3298 0.050 Uiso 1 1 calc R
C11 C 0.1927(6) -0.1367(7) 0.3008(6) 0.046(2) Uani 1 1 d .
H11A H 0.2280 -0.1549 0.2938 0.055 Uiso 1 1 calc R
H11B H 0.1599 -0.1837 0.2744 0.055 Uiso 1 1 calc R
N5 N 0.2398(4) 0.3655(6) 0.3286(4) 0.0392(19) Uani 1 1 d .
C12 C 0.2143(5) 0.4513(7) 0.3321(5) 0.039(2) Uani 1 1 d .
H12A H 0.1718 0.4617 0.3106 0.046 Uiso 1 1 calc R
N6 N 0.2553(4) 0.5178(6) 0.3685(4) 0.0424(19) Uani 1 1 d .
C13 C 0.3117(5) 0.4768(9) 0.3934(6) 0.050(3) Uani 1 1 d .
H13A H 0.3497 0.5074 0.4215 0.060 Uiso 1 1 calc R
C14 C 0.3032(5) 0.3845(9) 0.3705(5) 0.056(3) Uani 1 1 d .
H14A H 0.3347 0.3394 0.3808 0.067 Uiso 1 1 calc R
C15 C 0.2443(5) 0.6186(7) 0.3851(5) 0.043(2) Uani 1 1 d .
H15A H 0.2013 0.6359 0.3526 0.051 Uiso 1 1 calc R
H15B H 0.2701 0.6631 0.3748 0.051 Uiso 1 1 calc R
C16 C 0.2585(4) 0.6289(6) 0.4661(5) 0.0299(18) Uani 1 1 d .
C17 C 0.2147(4) 0.6047(7) 0.4884(6) 0.037(2) Uani 1 1 d .
H17A H 0.1754 0.5842 0.4533 0.045 Uiso 1 1 calc R
C18 C 0.2302(4) 0.6113(7) 0.5640(6) 0.040(2) Uani 1 1 d .
H18A H 0.2003 0.5974 0.5787 0.048 Uiso 1 1 calc R
C19 C 0.2891(5) 0.6382(6) 0.6176(5) 0.036(2) Uani 1 1 d .
C20 C 0.3325(4) 0.6625(7) 0.5938(5) 0.039(2) Uani 1 1 d .
H20A H 0.3722 0.6817 0.6289 0.046 Uiso 1 1 calc R
C21 C 0.3172(4) 0.6584(7) 0.5192(6) 0.039(2) Uani 1 1 d .
H21A H 0.3465 0.6755 0.5042 0.047 Uiso 1 1 calc R
OW1 O 0.0000 0.5416(8) 0.2500 0.056(3) Uani 1 2 d S
OW2 O 0.0000 0.1860(13) -0.2500 0.145(8) Uani 1 2 d S

loop_
_atom_site_aniso_label
_atom_site_aniso_U_11
_atom_site_aniso_U_22
_atom_site_aniso_U_33
_atom_site_aniso_U_23
_atom_site_aniso_U_13
_atom_site_aniso_U_12
Cu1 0.0476(11) 0.0866(17) 0.0672(14) 0.0143(12) 0.0321(11) -0.0066(11)
Cu2 0.0599(8) 0.0333(7) 0.0540(8) 0.0011(6) 0.0300(7) -0.0012(6)
Mo1 0.0249(4) 0.0244(4) 0.0296(4) 0.0018(3) 0.0175(3) -0.0003(3)
Mo2 0.0284(4) 0.0296(4) 0.0315(4) -0.0020(3) 0.0151(3) -0.0029(3)
Mo3 0.0294(4) 0.0273(4) 0.0293(4) 0.0051(3) 0.0134(3) 0.0009(3)
Mo4 0.0301(4) 0.0247(4) 0.0366(4) -0.0004(3) 0.0198(3) 0.0026(3)
O1 0.037(3) 0.036(3) 0.027(3) 0.000(3) 0.019(3) -0.001(3)
O2 0.022(3) 0.025(3) 0.022(3) -0.002(2) 0.006(2) -0.004(2)
O3 0.044(4) 0.045(4) 0.048(4) 0.002(3) 0.026(3) 0.001(3)
O4 0.027(3) 0.024(3) 0.027(3) 0.015(2) 0.010(3) 0.005(2)
O5 0.041(4) 0.042(4) 0.039(4) -0.010(3) 0.022(3) -0.002(3)
O6 0.027(3) 0.029(3) 0.036(3) -0.005(3) 0.012(3) -0.005(2)
O7 0.033(3) 0.034(4) 0.050(4) -0.003(3) 0.019(3) -0.002(3)
O8 0.049(4) 0.048(4) 0.044(4) 0.008(3) 0.027(4) -0.003(3)
O9 0.047(4) 0.030(4) 0.045(4) 0.004(3) 0.016(3) 0.000(3)
O10 0.032(3) 0.030(3) 0.037(3) -0.001(3) 0.021(3) -0.004(3)
O11 0.028(3) 0.030(3) 0.051(4) 0.001(3) 0.027(3) 0.000(2)
O12 0.047(4) 0.026(3) 0.060(4) 0.006(3) 0.028(4) 0.013(3)
O13 0.023(3) 0.030(3) 0.037(3) 0.003(3) 0.011(3) 0.004(2)
N1 0.043(5) 0.053(6) 0.061(6) 0.004(5) 0.027(5) 0.002(4)
C1 0.073(8) 0.044(7) 0.100(10) -0.009(7) 0.056(8) -0.001(6)
C2 0.105(11) 0.050(8) 0.114(12) -0.008(7) 0.087(10) 0.006(7)
N2 0.069(6) 0.038(5) 0.086(7) -0.002(5) 0.059(6) 0.001(4)
C3 0.042(6) 0.063(8) 0.076(8) -0.004(6) 0.037(6) 0.006(5)
C4 0.075(8) 0.038(6) 0.088(9) -0.004(6) 0.058(8) -0.001(6)
C5 0.073(8) 0.038(6) 0.068(7) 0.006(5) 0.058(7) 0.003(5)
C6 0.077(8) 0.029(5) 0.085(9) 0.007(5) 0.059(8) 0.010(5)
C7 0.066(7) 0.042(6) 0.065(7) 0.012(5) 0.046(7) 0.020(5)
N3 0.047(5) 0.035(4) 0.037(4) 0.002(3) 0.015(4) -0.004(4)
C8 0.048(6) 0.044(6) 0.040(6) 0.003(5) 0.002(5) 0.001(5)
C9 0.061(7) 0.043(7) 0.063(8) -0.014(5) 0.017(6) -0.014(6)
N4 0.041(5) 0.040(5) 0.031(4) 0.005(3) 0.009(4) 0.000(4)
C10 0.041(5) 0.039(5) 0.030(5) 0.014(4) 0.006(4) 0.009(4)
C11 0.077(8) 0.024(5) 0.043(6) 0.001(4) 0.034(6) 0.004(5)
N5 0.054(5) 0.037(4) 0.022(4) -0.014(3) 0.015(4) -0.002(4)
C12 0.043(5) 0.033(5) 0.034(5) -0.002(4) 0.013(4) 0.008(4)
N6 0.050(5) 0.037(5) 0.034(4) -0.015(4) 0.015(4) -0.001(4)
C13 0.040(5) 0.064(7) 0.041(6) -0.029(5) 0.016(5) -0.009(5)
C14 0.057(7) 0.071(8) 0.030(5) -0.032(5) 0.013(5) 0.000(6)
C15 0.059(6) 0.034(5) 0.028(5) 0.012(4) 0.016(5) 0.016(5)
C16 0.036(5) 0.023(4) 0.023(4) -0.004(3) 0.008(4) 0.003(3)
C17 0.032(5) 0.027(5) 0.045(5) 0.001(4) 0.011(4) -0.003(4)
C18 0.041(5) 0.041(6) 0.046(6) 0.012(4) 0.026(5) 0.004(4)
C19 0.046(5) 0.023(4) 0.039(5) -0.003(4) 0.019(5) 0.001(4)
C20 0.037(5) 0.037(5) 0.032(5) 0.000(4) 0.008(4) -0.003(4)
C21 0.038(5) 0.036(5) 0.050(6) -0.002(4) 0.027(5) -0.003(4)
OW1 0.063(7) 0.066(8) 0.054(6) 0.000 0.039(6) 0.000
OW2 0.21(2) 0.082(13) 0.094(13) 0.000 0.029(14) 0.000

loop_
_atom_type_symbol
_atom_type_description
_atom_type_scat_dispersion_real
_atom_type_scat_dispersion_imag
_atom_type_scat_source
C C 0.0033 0.0016 'International Tables Vol C Tables 4.2.6.8 and 6.1.1.4'
H H 0.0000 0.0000 'International Tables Vol C Tables 4.2.6.8 and 6.1.1.4'
N N 0.0061 0.0033 'International Tables Vol C Tables 4.2.6.8 and 6.1.1.4'
O O 0.0106 0.0060 'International Tables Vol C Tables 4.2.6.8 and 6.1.1.4'
Mo Mo -1.6832 0.6857 'International Tables Vol C Tables 4.2.6.8 and 6.1.1.4'
Cu Cu 0.3201 1.2651 'International Tables Vol C Tables 4.2.6.8 and 6.1.1.4'

loop_
_geom_angle_atom_site_label_1
_geom_angle_atom_site_label_2
_geom_angle_atom_site_label_3
_geom_angle
_geom_angle_site_symmetry_1
_geom_angle_site_symmetry_3
N1 Cu1 N1 180.0(4) 5_556 .
N5 Cu2 N3 170.5(3) . .
O1 Mo1 O10 104.6(3) . .
O1 Mo1 O11 100.8(3) . .
O10 Mo1 O11 97.3(3) . .
O1 Mo1 O4 101.0(3) . .
O10 Mo1 O4 96.0(3) . .
O11 Mo1 O4 150.6(2) . .
O1 Mo1 O2 98.7(2) . .
O10 Mo1 O2 156.7(2) . .
O11 Mo1 O2 78.2(2) . .
O4 Mo1 O2 79.2(2) . .
O1 Mo1 O2 174.3(2) . 5_565
O10 Mo1 O2 81.1(2) . 5_565
O11 Mo1 O2 78.5(2) . 5_565
O4 Mo1 O2 77.8(2) . 5_565
O2 Mo1 O2 75.6(2) . 5_565
O7 Mo2 O3 104.4(3) . .
O7 Mo2 O13 101.3(3) . .
O3 Mo2 O13 99.3(3) . .
O7 Mo2 O6 102.0(3) . .
O3 Mo2 O6 98.9(3) . .
O13 Mo2 O6 145.7(2) . .
O7 Mo2 O10 92.5(3) . 5_565
O3 Mo2 O10 163.0(3) . 5_565
O13 Mo2 O10 76.8(2) . 5_565
O6 Mo2 O10 77.4(2) . 5_565
O7 Mo2 O2 162.2(3) . .
O3 Mo2 O2 93.3(3) . .
O13 Mo2 O2 75.2(2) . .
O6 Mo2 O2 75.0(2) . .
O10 Mo2 O2 69.72(19) 5_565 .
O9 Mo3 O8 105.7(3) . .
O9 Mo3 O13 100.4(3) . .
O8 Mo3 O13 100.8(3) . .
O9 Mo3 O4 102.0(3) . .
O8 Mo3 O4 97.7(3) . .
O13 Mo3 O4 145.7(2) . .
O9 Mo3 O11 87.7(3) . 5_565
O8 Mo3 O11 164.7(3) . 5_565
O13 Mo3 O11 83.6(2) . 5_565
O4 Mo3 O11 71.8(2) . 5_565
O9 Mo3 O2 159.0(3) . .
O8 Mo3 O2 95.2(3) . .
O13 Mo3 O2 76.8(2) . .
O4 Mo3 O2 72.9(2) . .
O11 Mo3 O2 71.36(19) 5_565 .
O12 Mo4 O5 105.2(3) . .
O12 Mo4 O6 99.9(3) . 5_565
O5 Mo4 O6 101.4(3) . 5_565
O12 Mo4 O11 103.1(3) . 5_565
O5 Mo4 O11 97.2(3) . 5_565
O6 Mo4 O11 145.3(2) 5_565 5_565
O12 Mo4 O4 88.5(3) . .
O5 Mo4 O4 164.2(3) . .
O6 Mo4 O4 83.4(2) 5_565 .
O11 Mo4 O4 71.6(2) 5_565 .
O12 Mo4 O2 159.6(3) . 5_565
O5 Mo4 O2 95.1(3) . 5_565
O6 Mo4 O2 77.3(2) 5_565 5_565
O11 Mo4 O2 72.0(2) 5_565 5_565
O4 Mo4 O2 71.05(18) . 5_565
Mo1 O2 Mo1 104.4(2) . 5_565
Mo1 O2 Mo4 92.4(2) . 5_565
Mo1 O2 Mo4 97.76(19) 5_565 5_565
Mo1 O2 Mo3 92.0(2) . .
Mo1 O2 Mo3 96.53(19) 5_565 .
Mo4 O2 Mo3 163.5(2) 5_565 .
Mo1 O2 Mo2 163.2(3) . .
Mo1 O2 Mo2 92.42(18) 5_565 .
Mo4 O2 Mo2 85.70(17) 5_565 .
Mo3 O2 Mo2 85.55(17) . .
Mo1 O4 Mo3 109.6(3) . .
Mo1 O4 Mo4 110.6(2) . .
Mo3 O4 Mo4 102.9(2) . .
Mo4 O6 Mo2 116.2(3) 5_565 .
Mo1 O10 Mo2 116.8(3) . 5_565
Mo1 O11 Mo4 110.7(3) . 5_565
Mo1 O11 Mo3 110.6(3) . 5_565
Mo4 O11 Mo3 103.5(2) 5_565 5_565
Mo3 O13 Mo2 116.5(3) . .
C3 N1 C1 105.9(9) . .
C3 N1 Cu1 128.3(8) . .
C1 N1 Cu1 125.8(8) . .
C2 C1 N1 109.6(11) . .
C2 C1 H1A 125.2 . .
N1 C1 H1A 125.2 . .
C1 C2 N2 106.3(11) . .
C1 C2 H2A 126.9 . .
N2 C2 H2A 126.9 . .
C3 N2 C2 107.4(10) . .
C3 N2 C4 127.3(10) . .
C2 N2 C4 125.2(9) . .
N2 C3 N1 110.8(10) . .
N2 C3 H3A 124.6 . .
N1 C3 H3A 124.6 . .
N2 C4 C5 115.7(10) . .
N2 C4 H4A 108.4 . .
C5 C4 H4A 108.4 . .
N2 C4 H4B 108.4 . .
C5 C4 H4B 108.4 . .
H4A C4 H4B 107.4 . .
C7 C5 C6 118.0(11) . .
C7 C5 C4 121.4(10) . .
C6 C5 C4 120.5(11) . .
C7 C6 C5 119.3(11) 7_556 .
C7 C6 H6A 120.4 7_556 .
C5 C6 H6A 120.4 . .
C5 C7 C6 122.8(10) . 7_556
C5 C7 H7A 118.6 . .
C6 C7 H7A 118.6 7_556 .
C10 N3 C8 105.9(9) . .
C10 N3 Cu2 122.3(7) . .
C8 N3 Cu2 131.5(7) . .
C9 C8 N3 107.8(10) . .
C9 C8 H8A 126.1 . .
N3 C8 H8A 126.1 . .
N4 C9 C8 106.8(10) . .
N4 C9 H9A 126.6 . .
C8 C9 H9A 126.6 . .
C10 N4 C9 106.8(9) . .
C10 N4 C11 126.0(8) . .
C9 N4 C11 127.0(9) . .
N3 C10 N4 112.7(9) . .
N3 C10 H10A 123.7 . .
N4 C10 H10A 123.7 . .
N4 C11 C19 110.1(7) . 7_556
N4 C11 H11A 109.6 . .
C19 C11 H11A 109.6 7_556 .
N4 C11 H11B 109.6 . .
C19 C11 H11B 109.6 7_556 .
H11A C11 H11B 108.1 . .
C12 N5 C14 102.4(8) . .
C12 N5 Cu2 131.2(7) . .
C14 N5 Cu2 126.3(7) . .
N6 C12 N5 112.9(9) . .
N6 C12 H12A 123.6 . .
N5 C12 H12A 123.6 . .
C12 N6 C13 107.5(8) . .
C12 N6 C15 127.6(9) . .
C13 N6 C15 124.8(9) . .
C14 C13 N6 107.6(10) . .
C14 C13 H13A 126.2 . .
N6 C13 H13A 126.2 . .
C13 C14 N5 109.6(10) . .
C13 C14 H14A 125.2 . .
N5 C14 H14A 125.2 . .
N6 C15 C16 111.1(7) . .
N6 C15 H15A 109.4 . .
C16 C15 H15A 109.4 . .
N6 C15 H15B 109.4 . .
C16 C15 H15B 109.4 . .
H15A C15 H15B 108.0 . .
C17 C16 C21 119.6(8) . .
C17 C16 C15 120.8(9) . .
C21 C16 C15 119.5(8) . .
C16 C17 C18 119.4(9) . .
C16 C17 H17A 120.3 . .
C18 C17 H17A 120.3 . .
C19 C18 C17 121.4(8) . .
C19 C18 H18A 119.3 . .
C17 C18 H18A 119.3 . .
C18 C19 C20 118.3(8) . .
C18 C19 C11 121.3(9) . 7_556
C20 C19 C11 120.3(9) . 7_556
C21 C20 C19 120.7(9) . .
C21 C20 H20A 119.6 . .
C19 C20 H20A 119.6 . .
C20 C21 C16 120.6(8) . .
C20 C21 H21A 119.7 . .
C16 C21 H21A 119.7 . .

loop_
_geom_bond_atom_site_label_1
_geom_bond_atom_site_label_2
_geom_bond_distance
_geom_bond_site_symmetry_2
Cu1 N1 1.860(9) 5_556
Cu1 N1 1.860(9) .
Cu2 N5 1.861(8) .
Cu2 N3 1.905(8) .
Mo1 O1 1.702(5) .
Mo1 O10 1.734(6) .
Mo1 O11 1.941(6) .
Mo1 O4 1.960(5) .
Mo1 O2 2.119(5) .
Mo1 O2 2.350(5) 5_565
Mo2 O7 1.688(6) .
Mo2 O3 1.708(6) .
Mo2 O13 1.915(6) .
Mo2 O6 1.929(6) .
Mo2 O10 2.295(6) 5_565
Mo2 O2 2.418(5) .
Mo3 O9 1.695(7) .
Mo3 O8 1.721(6) .
Mo3 O13 1.902(6) .
Mo3 O4 1.990(6) .
Mo3 O11 2.327(6) 5_565
Mo3 O2 2.361(5) .
Mo4 O12 1.689(6) .
Mo4 O5 1.712(6) .
Mo4 O6 1.892(6) 5_565
Mo4 O11 1.983(6) 5_565
Mo4 O4 2.338(6) .
Mo4 O2 2.350(5) 5_565
O2 Mo1 2.350(5) 5_565
O2 Mo4 2.350(5) 5_565
O6 Mo4 1.892(6) 5_565
O10 Mo2 2.295(6) 5_565
O11 Mo4 1.983(6) 5_565
O11 Mo3 2.327(6) 5_565
N1 C3 1.331(15) .
N1 C1 1.364(15) .
C1 C2 1.347(17) .
C1 H1A 0.9300 .
C2 N2 1.377(15) .
C2 H2A 0.9300 .
N2 C3 1.331(13) .
N2 C4 1.456(13) .
C3 H3A 0.9300 .
C4 C5 1.521(18) .
C4 H4A 0.9700 .
C4 H4B 0.9700 .
C5 C7 1.352(16) .
C5 C6 1.411(14) .
C6 C7 1.371(17) 7_556
C6 H6A 0.9300 .
C7 C6 1.371(17) 7_556
C7 H7A 0.9300 .
N3 C10 1.291(12) .
N3 C8 1.369(13) .
C8 C9 1.363(16) .
C8 H8A 0.9300 .
C9 N4 1.347(14) .
C9 H9A 0.9300 .
N4 C10 1.317(13) .
N4 C11 1.458(12) .
C10 H10A 0.9300 .
C11 C19 1.494(13) 7_556
C11 H11A 0.9700 .
C11 H11B 0.9700 .
N5 C12 1.349(12) .
N5 C14 1.398(14) .
C12 N6 1.298(12) .
C12 H12A 0.9300 .
N6 C13 1.349(13) .
N6 C15 1.477(12) .
C13 C14 1.330(15) .
C13 H13A 0.9300 .
C14 H14A 0.9300 .
C15 C16 1.513(12) .
C15 H15A 0.9700 .
C15 H15B 0.9700 .
C16 C17 1.388(12) .
C16 C21 1.388(13) .
C17 C18 1.394(13) .
C17 H17A 0.9300 .
C18 C19 1.384(14) .
C18 H18A 0.9300 .
C19 C20 1.400(13) .
C19 C11 1.494(13) 7_556
C20 C21 1.375(13) .
C20 H20A 0.9300 .
C21 H21A 0.9300 .
